data_9001148
loop_
_publ_author_name
'Pinckney, L. R.'
'Burnham, C. W.'

_publ_section_title
;
 High-temperature crystal structure of pyrxomangite
 Sample: T = 600 C
 Note: Si1x changed to a more reasonable value.
;
_journal_name_full 'American Mineralogist'
_journal_page_first 809
_journal_page_last 817
_journal_volume 73
_journal_year 1988
_chemical_formula_sum 'Mg0.225 Mn6.775 O21 Si7'
_chemical_name_mineral Pyroxmangite
_space_group_IT_number 2
_symmetry_space_group_name_Hall '-P 1 (1/2*x+1/2*y,1/2*x-1/2*y,-z)'
_symmetry_space_group_name_H-M 'C -1'
_cell_angle_alpha 111.99
_cell_angle_beta 102.56
_cell_angle_gamma 82.97
_cell_formula_units_Z 4
_cell_length_a 9.754
_cell_length_b 10.617
_cell_length_c 17.506
_cell_volume 1639.091
_database_code_amcsd 0001171
_diffrn_ambient_temperature 873.15
_exptl_crystal_density_diffrn 3.689
_cod_original_formula_sum 'Mn6.775 Mg.225 Si7 O21'
_cod_database_code 9001148

loop_
_space_group_symop_operation_xyz
x,y,z
1/2+x,1/2+y,z
-x,-y,-z
1/2-x,1/2-y,-z

loop_
_atom_site_label
_atom_site_fract_x
_atom_site_fract_y
_atom_site_fract_z
_atom_site_occupancy
_atom_site_U_iso_or_equiv
_atom_site_type_symbol
_atom_site_attached_hydrogens
Mn1 -0.00150 0.03910 0.10500 0.97300 0.02533 Mn 0
Mg1 -0.00150 0.03910 0.10500 0.02700 0.02533 Mg 0
Mn2 -0.00160 0.16930 0.31350 0.95200 0.02533 Mn 0
Mg2 -0.00160 0.16930 0.31350 0.04800 0.02533 Mg 0
Mn3 0.00200 0.07200 0.60640 0.96200 0.02406 Mn 0
Mg3 0.00200 0.07200 0.60640 0.03800 0.02406 Mg 0
Mn4 0.01640 0.17920 0.08720 0.96700 0.02660 Mn 0
Mg4 0.01640 0.17920 0.08720 0.03300 0.02660 Mg 0
Mn5 0.00420 0.26940 0.50940 1.00000 0.03420 Mn 0
Mn6 0.06310 0.26540 0.01970 0.92100 0.03546 Mn 0
Mg6 0.06310 0.26540 0.01970 0.07900 0.03546 Mg 0
Mn7 -0.01080 0.36860 0.21010 1.00000 0.03546 Mn 0
Si1 0.20470 0.44380 0.93620 1.00000 0.01773 Si 0
Si2 0.21240 0.33530 0.75270 1.00000 0.01646 Si 0
Si3 0.21390 0.53370 0.66280 1.00000 0.01773 Si 0
Si4 0.20720 0.42520 0.46920 1.00000 0.01773 Si 0
Si5 0.21040 0.63000 0.38030 1.00000 0.01646 Si 0
Si6 0.20710 0.52810 0.18980 1.00000 0.01520 Si 0
Si7 0.20270 0.70830 0.08950 1.00000 0.01520 Si 0
OA1 0.13040 0.07200 0.03010 1.00000 0.02280 O 0
OA2 0.11980 0.18560 0.22790 1.00000 0.01646 O 0
OA3 0.11980 0.96230 0.31250 1.00000 0.02026 O 0
OA4 0.12680 0.09270 0.52210 1.00000 0.02660 O 0
OA5 0.12350 0.87200 0.60520 1.00000 0.02153 O 0
OA6 0.12680 0.98970 0.80760 1.00000 0.02280 O 0
OA7 0.13310 0.78110 0.89520 1.00000 0.02026 O 0
OA8 0.09810 0.83770 0.09410 1.00000 0.02280 O 0
OB1 0.13270 0.31500 0.93260 1.00000 0.02660 O 0
OB2 0.12580 0.20250 0.72410 1.00000 0.02280 O 0
OB3 0.12450 0.66300 0.71150 1.00000 0.02533 O 0
OB4 0.12130 0.29030 0.42810 1.00000 0.02786 O 0
OB5 0.12750 0.76980 0.42090 1.00000 0.02660 O 0
OB6 0.11980 0.39670 0.13650 1.00000 0.02280 O 0
OC1 0.17140 0.44860 0.84190 1.00000 0.02153 O 0
OC2 0.16490 0.40600 0.68220 1.00000 0.02660 O 0
OC3 0.16460 0.49620 0.56110 1.00000 0.02913 O 0
OC4 0.15460 0.53000 0.41930 1.00000 0.02786 O 0
OC5 0.15640 0.56770 0.27930 1.00000 0.03040 O 0
OC6 0.15700 0.65740 0.15810 1.00000 0.02280 O 0
OC7 0.14690 0.59130 0.99770 1.00000 0.02406 O 0

loop_
_cod_changelog_entry_id
_cod_changelog_entry_author
_cod_changelog_entry_date
_cod_changelog_entry_text
1
;cod-tools version 3.8.0
Id: cif_guess_AMCSD_atom_types 9581 2023-05-17 12:35:41Z saulius
;
2023-05-23T09:19:41+03:00
;Derived atom types and hydrogen counts
from atom names that follow the AMCSD naming convention
(Wat == water, O-H == hydroxyl).
;

loop_
_cod_related_entry_id
_cod_related_entry_database
_cod_related_entry_code
1 AMCSD 0001171
